data_7110167
loop_
_publ_author_name
'Pengfei Ai'
'Andreas A. Danopoulos'
'Pierre Braunstein'
'Kirill Yu. Monakhovc'

_publ_section_title
;
 A novel, rigid diphosphine with an active NHC spacer; di- and trinuclear
 complexes of d10 coinage metals
;
_journal_name_full Chem.Commun.
_journal_page_first 103
_journal_paper_doi 10.1039/c3cc47370h
_journal_volume 50
_journal_year 2013
_chemical_formula_moiety 'C38 H76 Au3 N4 P4, 3(C F3 O3 S), 2(C2 H3 N)'
_chemical_formula_sum 'C45 H82 Au3 F9 N6 O9 P4 S3'
_chemical_formula_weight 1833.13
_chemical_name_systematic
;
 ?
;
_space_group_IT_number 2
_symmetry_cell_setting triclinic
_symmetry_space_group_name_Hall '-P 1'
_symmetry_space_group_name_H-M 'P -1'
_atom_sites_solution_hydrogens geom
_atom_sites_solution_primary direct
_atom_sites_solution_secondary difmap
_audit_creation_method SHELXL-97
_cell_angle_alpha 90.0060(10)
_cell_angle_beta 103.5620(10)
_cell_angle_gamma 116.8880(10)
_cell_formula_units_Z 2
_cell_length_a 12.0469(6)
_cell_length_b 12.6938(6)
_cell_length_c 24.4780(12)
_cell_measurement_reflns_used 9319
_cell_measurement_temperature 173(2)
_cell_measurement_theta_max 31.04
_cell_measurement_theta_min 2.41
_cell_volume 3221.0(3)
_computing_cell_refinement 'Bruker SAINT'
_computing_data_collection 'Bruker APEX2'
_computing_data_reduction 'Bruker SAINT'
_computing_molecular_graphics 'Bruker SHELXTL'
_computing_publication_material 'Bruker SHELXTL'
_computing_structure_refinement 'SHELXL-97 (Sheldrick, 2008)'
_computing_structure_solution 'SHELXS-97 (Sheldrick 2008)'
_diffrn_ambient_temperature 173(2)
_diffrn_measured_fraction_theta_full 0.986
_diffrn_measured_fraction_theta_max 0.986
_diffrn_measurement_device_type 'Bruker APEX-II CCD'
_diffrn_measurement_method '\f and \w scans'
_diffrn_radiation_monochromator graphite
_diffrn_radiation_source 'fine-focus sealed tube'
_diffrn_radiation_type MoK\a
_diffrn_radiation_wavelength 0.71073
_diffrn_reflns_av_R_equivalents 0.0313
_diffrn_reflns_av_sigmaI/netI 0.0405
_diffrn_reflns_limit_h_max 17
_diffrn_reflns_limit_h_min -17
_diffrn_reflns_limit_k_max 16
_diffrn_reflns_limit_k_min -18
_diffrn_reflns_limit_l_max 35
_diffrn_reflns_limit_l_min -35
_diffrn_reflns_number 59662
_diffrn_reflns_theta_full 31.24
_diffrn_reflns_theta_max 31.24
_diffrn_reflns_theta_min 1.72
_exptl_absorpt_coefficient_mu 7.090
_exptl_absorpt_correction_T_max 0.4833
_exptl_absorpt_correction_T_min 0.3313
_exptl_absorpt_correction_type multi-scan
_exptl_absorpt_process_details sadabs
_exptl_crystal_colour colourless
_exptl_crystal_density_diffrn 1.890
_exptl_crystal_density_method 'not measured'
_exptl_crystal_description prism
_exptl_crystal_F_000 1784
_exptl_crystal_size_max 0.20
_exptl_crystal_size_mid 0.15
_exptl_crystal_size_min 0.12
_refine_diff_density_max 3.030
_refine_diff_density_min -4.035
_refine_diff_density_rms 0.165
_refine_ls_extinction_method none
_refine_ls_goodness_of_fit_ref 1.064
_refine_ls_hydrogen_treatment constr
_refine_ls_matrix_type full
_refine_ls_number_parameters 750
_refine_ls_number_reflns 20683
_refine_ls_number_restraints 0
_refine_ls_restrained_S_all 1.064
_refine_ls_R_factor_all 0.0593
_refine_ls_R_factor_gt 0.0372
_refine_ls_shift/su_max 0.001
_refine_ls_shift/su_mean 0.000
_refine_ls_structure_factor_coef Fsqd
_refine_ls_weighting_details 'calc w=1/[\s^2^(Fo^2^)+(0.0170P)^2^+16.8627P] where P=(Fo^2^+2Fc^2^)/3'
_refine_ls_weighting_scheme calc
_refine_ls_wR_factor_gt 0.0713
_refine_ls_wR_factor_ref 0.0782
_reflns_number_gt 15900
_reflns_number_total 20683
_reflns_threshold_expression I>2\s(I)
_cod_data_source_file c3cc47370h.txt
_cod_data_source_block pbad130719
_cod_database_code 7110167

loop_
_symmetry_equiv_pos_as_xyz
'x, y, z'
'-x, -y, -z'

loop_
_atom_site_label
_atom_site_type_symbol
_atom_site_fract_x
_atom_site_fract_y
_atom_site_fract_z
_atom_site_U_iso_or_equiv
_atom_site_adp_type
_atom_site_occupancy
_atom_site_symmetry_multiplicity
_atom_site_calc_flag
_atom_site_refinement_flags
_atom_site_disorder_assembly
_atom_site_disorder_group
C1 C 0.6985(5) 0.0936(4) 0.03002(17) 0.0235(10) Uani 1 1 d . . .
C2 C 0.8934(6) 0.1844(6) 0.0901(2) 0.0472(16) Uani 1 1 d . . .
H2 H 0.9610 0.2152 0.1241 0.057 Uiso 1 1 calc R . .
C3 C 0.9077(6) 0.1942(6) 0.0382(2) 0.0415(14) Uani 1 1 d . . .
H3 H 0.9869 0.2340 0.0280 0.050 Uiso 1 1 calc R . .
C4 C 0.7435(7) 0.2408(6) 0.1785(3) 0.0536(19) Uani 1 1 d . . .
C5 C 0.8841(7) 0.3153(7) 0.2076(4) 0.066(2) Uani 1 1 d . . .
H5A H 0.8999 0.3949 0.2208 0.099 Uiso 1 1 calc R . .
H5B H 0.9356 0.3215 0.1810 0.099 Uiso 1 1 calc R . .
H5C H 0.9087 0.2779 0.2401 0.099 Uiso 1 1 calc R . .
C6 C 0.7036(15) 0.3057(10) 0.1305(4) 0.153(7) Uani 1 1 d . . .
H6A H 0.7310 0.3878 0.1455 0.229 Uiso 1 1 calc R . .
H6B H 0.6097 0.2644 0.1152 0.229 Uiso 1 1 calc R . .
H6C H 0.7449 0.3063 0.1004 0.229 Uiso 1 1 calc R . .
C7 C 0.6672(9) 0.2248(9) 0.2206(5) 0.107(4) Uani 1 1 d . . .
H7A H 0.6926 0.1834 0.2510 0.161 Uiso 1 1 calc R . .
H7B H 0.5751 0.1777 0.2019 0.161 Uiso 1 1 calc R . .
H7C H 0.6838 0.3029 0.2367 0.161 Uiso 1 1 calc R . .
C8 C 0.7606(6) -0.0034(6) 0.1835(2) 0.0411(14) Uani 1 1 d . . .
C9 C 0.6992(12) -0.0391(12) 0.2321(4) 0.114(5) Uani 1 1 d . . .
H9A H 0.6053 -0.0731 0.2177 0.170 Uiso 1 1 calc R . .
H9B H 0.7316 0.0310 0.2596 0.170 Uiso 1 1 calc R . .
H9C H 0.7207 -0.0985 0.2505 0.170 Uiso 1 1 calc R . .
C10 C 0.7176(7) -0.1113(6) 0.1413(3) 0.0567(19) Uani 1 1 d . . .
H10A H 0.7460 -0.1665 0.1600 0.085 Uiso 1 1 calc R . .
H10B H 0.7558 -0.0855 0.1094 0.085 Uiso 1 1 calc R . .
H10C H 0.6233 -0.1513 0.1274 0.085 Uiso 1 1 calc R . .
C11 C 0.9078(8) 0.0546(8) 0.2061(4) 0.084(3) Uani 1 1 d . . .
H11A H 0.9377 0.1262 0.2323 0.126 Uiso 1 1 calc R . .
H11B H 0.9475 0.0764 0.1745 0.126 Uiso 1 1 calc R . .
H11C H 0.9322 -0.0018 0.2261 0.126 Uiso 1 1 calc R . .
C12 C 0.1784(6) -0.0271(5) 0.0898(2) 0.0348(12) Uani 1 1 d . . .
C13 C 0.2401(7) 0.0865(5) 0.0614(3) 0.0468(15) Uani 1 1 d . . .
H13A H 0.2095 0.0666 0.0202 0.070 Uiso 1 1 calc R . .
H13B H 0.3342 0.1196 0.0731 0.070 Uiso 1 1 calc R . .
H13C H 0.2157 0.1452 0.0730 0.070 Uiso 1 1 calc R . .
C14 C 0.0318(6) -0.0810(6) 0.0703(3) 0.0478(16) Uani 1 1 d . . .
H14A H -0.0069 -0.1498 0.0904 0.072 Uiso 1 1 calc R . .
H14B H 0.0026 -0.1066 0.0295 0.072 Uiso 1 1 calc R . .
H14C H 0.0056 -0.0214 0.0786 0.072 Uiso 1 1 calc R . .
C15 C 0.2220(6) 0.0049(6) 0.1545(2) 0.0438(15) Uani 1 1 d . . .
H15A H 0.1973 0.0643 0.1648 0.066 Uiso 1 1 calc R . .
H15B H 0.3159 0.0375 0.1676 0.066 Uiso 1 1 calc R . .
H15C H 0.1806 -0.0668 0.1724 0.066 Uiso 1 1 calc R . .
C16 C 0.1852(7) -0.2763(5) 0.0901(2) 0.0421(14) Uani 1 1 d . . .
C17 C 0.0390(8) -0.3468(7) 0.0790(3) 0.065(2) Uani 1 1 d . . .
H17A H 0.0158 -0.4277 0.0888 0.098 Uiso 1 1 calc R . .
H17B H -0.0016 -0.3506 0.0389 0.098 Uiso 1 1 calc R . .
H17C H 0.0090 -0.3076 0.1022 0.098 Uiso 1 1 calc R . .
C18 C 0.2438(8) -0.2696(6) 0.1538(3) 0.0575(19) Uani 1 1 d . . .
H18A H 0.2149 -0.2265 0.1754 0.086 Uiso 1 1 calc R . .
H18B H 0.3381 -0.2279 0.1621 0.086 Uiso 1 1 calc R . .
H18C H 0.2157 -0.3504 0.1644 0.086 Uiso 1 1 calc R . .
C19 C 0.2368(9) -0.3369(7) 0.0558(3) 0.067(2) Uani 1 1 d . . .
H19A H 0.2157 -0.4166 0.0668 0.101 Uiso 1 1 calc R . .
H19B H 0.3307 -0.2895 0.0635 0.101 Uiso 1 1 calc R . .
H19C H 0.1971 -0.3432 0.0154 0.101 Uiso 1 1 calc R . .
C20 C 0.5207(4) 0.3491(3) 0.49590(16) 0.0130(7) Uani 1 1 d . . .
C21 C 0.5053(4) 0.1764(4) 0.46418(19) 0.0226(9) Uani 1 1 d . . .
H21 H 0.4781 0.1048 0.4409 0.027 Uiso 1 1 calc R . .
C22 C 0.5948(4) 0.2164(4) 0.5133(2) 0.0247(10) Uani 1 1 d . . .
H22 H 0.6432 0.1783 0.5314 0.030 Uiso 1 1 calc R . .
C23 C 0.3725(6) 0.2167(5) 0.3311(2) 0.0331(12) Uani 1 1 d . . .
C24 C 0.5051(7) 0.3183(7) 0.3353(3) 0.0588(19) Uani 1 1 d . . .
H24A H 0.5681 0.3117 0.3668 0.088 Uiso 1 1 calc R . .
H24B H 0.5044 0.3942 0.3419 0.088 Uiso 1 1 calc R . .
H24C H 0.5286 0.3150 0.2999 0.088 Uiso 1 1 calc R . .
C25 C 0.2744(7) 0.2271(6) 0.2812(2) 0.0466(15) Uani 1 1 d . . .
H25A H 0.2698 0.3008 0.2886 0.070 Uiso 1 1 calc R . .
H25B H 0.1892 0.1588 0.2767 0.070 Uiso 1 1 calc R . .
H25C H 0.3017 0.2285 0.2464 0.070 Uiso 1 1 calc R . .
C26 C 0.3686(10) 0.0964(7) 0.3197(3) 0.078(3) Uani 1 1 d . . .
H26A H 0.3927 0.0932 0.2845 0.117 Uiso 1 1 calc R . .
H26B H 0.2812 0.0324 0.3163 0.117 Uiso 1 1 calc R . .
H26C H 0.4294 0.0867 0.3511 0.117 Uiso 1 1 calc R . .
C27 C 0.1874(5) 0.1153(4) 0.4118(2) 0.0276(10) Uani 1 1 d . . .
C28 C 0.1751(6) 0.1593(6) 0.4670(3) 0.0503(17) Uani 1 1 d . . .
H28A H 0.1678 0.2328 0.4626 0.075 Uiso 1 1 calc R . .
H28B H 0.2516 0.1749 0.4975 0.075 Uiso 1 1 calc R . .
H28C H 0.0980 0.0985 0.4762 0.075 Uiso 1 1 calc R . .
C29 C 0.0681(5) 0.0926(5) 0.3643(3) 0.0419(14) Uani 1 1 d . . .
H29A H -0.0098 0.0442 0.3766 0.063 Uiso 1 1 calc R . .
H29B H 0.0671 0.0504 0.3305 0.063 Uiso 1 1 calc R . .
H29C H 0.0706 0.1688 0.3554 0.063 Uiso 1 1 calc R . .
C30 C 0.1977(6) -0.0005(5) 0.4182(4) 0.062(2) Uani 1 1 d . . .
H30A H 0.2729 0.0138 0.4493 0.093 Uiso 1 1 calc R . .
H30B H 0.2071 -0.0277 0.3829 0.093 Uiso 1 1 calc R . .
H30C H 0.1194 -0.0616 0.4266 0.093 Uiso 1 1 calc R . .
C31 C 0.6352(6) 0.3186(4) 0.6523(2) 0.0366(13) Uani 1 1 d . . .
C32 C 0.6421(11) 0.2010(6) 0.6554(3) 0.083(3) Uani 1 1 d . . .
H32A H 0.7325 0.2174 0.6652 0.125 Uiso 1 1 calc R . .
H32B H 0.5967 0.1518 0.6187 0.125 Uiso 1 1 calc R . .
H32C H 0.6014 0.1586 0.6845 0.125 Uiso 1 1 calc R . .
C33 C 0.4952(6) 0.2953(6) 0.6381(3) 0.059(2) Uani 1 1 d . . .
H33A H 0.4547 0.2528 0.6672 0.089 Uiso 1 1 calc R . .
H33B H 0.4484 0.2469 0.6012 0.089 Uiso 1 1 calc R . .
H33C H 0.4924 0.3713 0.6368 0.089 Uiso 1 1 calc R . .
C34 C 0.7059(7) 0.3937(6) 0.7104(2) 0.0454(15) Uani 1 1 d . . .
H34A H 0.6572 0.3559 0.7380 0.068 Uiso 1 1 calc R . .
H34B H 0.7135 0.4736 0.7077 0.068 Uiso 1 1 calc R . .
H34C H 0.7922 0.3995 0.7227 0.068 Uiso 1 1 calc R . .
C35 C 0.8706(5) 0.4404(5) 0.5971(2) 0.0361(13) Uani 1 1 d . . .
C36 C 0.9614(5) 0.5191(5) 0.6522(2) 0.0387(13) Uani 1 1 d . . .
H36A H 1.0505 0.5548 0.6493 0.058 Uiso 1 1 calc R . .
H36B H 0.9528 0.4708 0.6837 0.058 Uiso 1 1 calc R . .
H36C H 0.9390 0.5823 0.6591 0.058 Uiso 1 1 calc R . .
C37 C 0.8979(6) 0.5106(8) 0.5477(3) 0.068(2) Uani 1 1 d . . .
H37A H 0.8808 0.5785 0.5510 0.102 Uiso 1 1 calc R . .
H37B H 0.8422 0.4593 0.5122 0.102 Uiso 1 1 calc R . .
H37C H 0.9885 0.5394 0.5479 0.102 Uiso 1 1 calc R . .
C38 C 0.8933(7) 0.3317(7) 0.5924(6) 0.118(5) Uani 1 1 d . . .
H38A H 0.8514 0.2898 0.5539 0.177 Uiso 1 1 calc R . .
H38B H 0.8569 0.2781 0.6195 0.177 Uiso 1 1 calc R . .
H38C H 0.9862 0.3578 0.6009 0.177 Uiso 1 1 calc R . .
C39 C 0.3983(7) 0.4547(7) 0.1555(3) 0.0571(18) Uani 1 1 d . . .
C40 C 0.1963(10) 0.3670(7) 0.7598(4) 0.087(3) Uani 1 1 d . . .
C41 C 0.8213(10) 0.1953(9) 0.4219(5) 0.0326(16) Uani 0.50 1 d P A 1
C41B C 0.7557(10) 0.1661(9) 0.3824(5) 0.0326(16) Uani 0.50 1 d P A 2
C42 C 0.7810(6) 0.6485(6) 0.4113(3) 0.0435(14) Uani 1 1 d . . .
C43 C 0.8440(11) 0.7624(7) 0.3939(6) 0.122(5) Uani 1 1 d . . .
H43A H 0.7801 0.7797 0.3683 0.184 Uiso 1 1 calc R . .
H43B H 0.9067 0.7638 0.3743 0.184 Uiso 1 1 calc R . .
H43C H 0.8888 0.8227 0.4272 0.184 Uiso 1 1 calc R . .
C44 C 0.5904(9) 0.6749(8) 0.0223(4) 0.068(2) Uani 1 1 d . . .
C45 C 0.6742(9) 0.6222(9) 0.0453(4) 0.083(3) Uani 1 1 d . . .
H45A H 0.6223 0.5421 0.0542 0.125 Uiso 1 1 calc R . .
H45B H 0.7380 0.6717 0.0799 0.125 Uiso 1 1 calc R . .
H45C H 0.7187 0.6175 0.0174 0.125 Uiso 1 1 calc R . .
N1 N 0.7615(5) 0.1207(4) 0.08644(17) 0.0372(11) Uani 1 1 d . . .
N2 N 0.7837(4) 0.1349(4) 0.00059(17) 0.0315(10) Uani 1 1 d . . .
N3 N 0.4582(3) 0.2589(3) 0.45300(15) 0.0175(7) Uani 1 1 d . . .
N4 N 0.6054(4) 0.3246(3) 0.53368(16) 0.0206(8) Uani 1 1 d . . .
N5 N 0.7302(9) 0.5604(7) 0.4257(3) 0.088(2) Uani 1 1 d . . .
N6 N 0.5236(9) 0.7138(8) 0.0044(4) 0.094(3) Uani 1 1 d . . .
O1 O 0.1787(5) 0.4437(4) 0.1517(2) 0.0599(13) Uani 1 1 d . . .
O2 O 0.2057(5) 0.3668(4) 0.06883(19) 0.0528(12) Uani 1 1 d . . .
O3 O 0.1889(5) 0.2600(4) 0.1501(2) 0.0613(14) Uani 1 1 d . . .
O4 O -0.0230(11) 0.3348(11) 0.7623(3) 0.170(5) Uani 1 1 d . . .
O5 O 0.0557(7) 0.2114(6) 0.8134(3) 0.0867(19) Uani 1 1 d . . .
O6 O -0.0059(6) 0.1806(6) 0.7126(3) 0.104(3) Uani 1 1 d . . .
O7 O 0.7749(5) -0.0237(4) 0.4088(3) 0.0672(16) Uani 1 1 d . . .
O8 O 0.6393(5) 0.0274(4) 0.4481(2) 0.0514(12) Uani 1 1 d . . .
O9 O 0.6408(9) 0.0297(8) 0.3455(4) 0.0503(16) Uani 0.50 1 d P A 1
O9B O 0.8919(9) 0.1443(9) 0.4738(4) 0.0503(16) Uani 0.50 1 d P A 2
F1 F 0.4523(6) 0.3968(6) 0.1379(3) 0.117(2) Uani 1 1 d . . .
F2 F 0.4343(5) 0.4697(5) 0.21190(19) 0.0830(15) Uani 1 1 d . . .
F3 F 0.4450(4) 0.5602(5) 0.1393(2) 0.0927(18) Uani 1 1 d . . .
F4 F 0.2661(5) 0.3152(6) 0.7551(4) 0.141(3) Uani 1 1 d . . .
F5 F 0.1950(7) 0.4294(5) 0.7169(3) 0.121(2) Uani 1 1 d . . .
F6 F 0.2579(11) 0.4417(6) 0.8052(3) 0.227(6) Uani 1 1 d . . .
F7 F 0.7636(4) 0.2643(3) 0.4094(2) 0.0583(11) Uani 1 1 d . . .
F8 F 0.9038(7) 0.2259(7) 0.3898(4) 0.0516(10) Uani 0.50 1 d P A 1
F9 F 0.8885(7) 0.2194(7) 0.4753(3) 0.0516(10) Uani 0.50 1 d P A 1
F8B F 0.8534(7) 0.2020(7) 0.3570(4) 0.0516(10) Uani 0.50 1 d P A 2
F9B F 0.6438(7) 0.1103(7) 0.3420(3) 0.0516(10) Uani 0.50 1 d P A 2
P1 P 0.69443(14) 0.09012(14) 0.14397(5) 0.0334(3) Uani 1 1 d . . .
P2 P 0.25072(14) -0.12082(12) 0.07367(5) 0.0293(3) Uani 1 1 d . . .
P3 P 0.32885(11) 0.24100(9) 0.39622(4) 0.0173(2) Uani 1 1 d . . .
P4 P 0.70527(11) 0.40998(10) 0.59862(5) 0.0215(2) Uani 1 1 d . . .
S1 S 0.22452(15) 0.37252(11) 0.12873(6) 0.0375(3) Uani 1 1 d . . .
S2 S 0.0351(2) 0.2599(2) 0.76159(7) 0.0619(5) Uani 1 1 d . . .
S3 S 0.7024(2) 0.0374(2) 0.40430(11) 0.0265(3) Uani 0.50 1 d P A 1
S3B S 0.7690(2) 0.0674(2) 0.43397(11) 0.0265(3) Uani 0.50 1 d P A 2
Au1 Au 0.5000 0.0000 0.0000 0.02885(6) Uani 1 2 d S . .
Au2 Au 0.47283(2) -0.01731(2) 0.108925(8) 0.03558(6) Uani 1 1 d . . .
Au3 Au 0.5000 0.5000 0.5000 0.01436(5) Uani 1 2 d S . .
Au4 Au 0.311031(16) 0.415082(13) 0.398620(7) 0.01756(4) Uani 1 1 d . . .

loop_
_atom_site_aniso_label
_atom_site_aniso_U_11
_atom_site_aniso_U_22
_atom_site_aniso_U_33
_atom_site_aniso_U_23
_atom_site_aniso_U_13
_atom_site_aniso_U_12
C1 0.037(3) 0.032(2) 0.0093(18) -0.0079(16) -0.0062(17) 0.029(2)
C2 0.040(3) 0.080(5) 0.018(2) -0.012(3) -0.010(2) 0.033(3)
C3 0.038(3) 0.065(4) 0.023(3) -0.007(2) -0.006(2) 0.032(3)
C4 0.065(4) 0.068(4) 0.032(3) -0.024(3) -0.016(3) 0.049(4)
C5 0.067(5) 0.052(4) 0.072(5) -0.018(4) 0.016(4) 0.022(4)
C6 0.276(17) 0.126(9) 0.075(7) -0.050(6) -0.067(9) 0.164(11)
C7 0.077(6) 0.110(8) 0.121(8) -0.073(7) 0.036(6) 0.027(6)
C8 0.046(3) 0.066(4) 0.021(2) -0.002(2) -0.006(2) 0.041(3)
C9 0.170(11) 0.225(13) 0.054(5) 0.081(7) 0.062(6) 0.168(11)
C10 0.070(5) 0.054(4) 0.047(4) -0.001(3) -0.010(3) 0.042(4)
C11 0.067(5) 0.076(5) 0.088(6) -0.006(5) -0.043(5) 0.047(5)
C12 0.044(3) 0.046(3) 0.026(3) -0.003(2) 0.001(2) 0.035(3)
C13 0.071(4) 0.049(3) 0.042(3) 0.006(3) 0.014(3) 0.046(3)
C14 0.046(4) 0.069(4) 0.040(3) -0.004(3) 0.000(3) 0.043(3)
C15 0.059(4) 0.057(4) 0.026(3) -0.007(2) 0.001(3) 0.041(3)
C16 0.062(4) 0.044(3) 0.026(3) -0.001(2) 0.000(3) 0.035(3)
C17 0.069(5) 0.055(4) 0.063(5) 0.014(4) 0.005(4) 0.027(4)
C18 0.096(6) 0.059(4) 0.027(3) 0.008(3) 0.007(3) 0.049(4)
C19 0.124(7) 0.059(4) 0.048(4) 0.003(3) 0.021(4) 0.068(5)
C20 0.0106(17) 0.0176(17) 0.0098(16) -0.0029(13) 0.0018(13) 0.0061(14)
C21 0.027(2) 0.0184(19) 0.024(2) -0.0027(16) -0.0013(18) 0.0162(17)
C22 0.027(2) 0.0183(19) 0.029(2) -0.0045(17) -0.0058(19) 0.0167(18)
C23 0.057(3) 0.043(3) 0.016(2) 0.0021(19) 0.008(2) 0.038(3)
C24 0.055(4) 0.097(6) 0.040(4) 0.014(4) 0.025(3) 0.042(4)
C25 0.071(4) 0.061(4) 0.016(2) 0.002(2) 0.005(3) 0.041(4)
C26 0.167(9) 0.087(6) 0.032(3) 0.007(3) 0.030(5) 0.101(6)
C27 0.023(2) 0.021(2) 0.031(3) 0.0032(18) -0.0016(19) 0.0089(18)
C28 0.044(4) 0.056(4) 0.034(3) 0.013(3) 0.017(3) 0.006(3)
C29 0.024(3) 0.041(3) 0.050(4) -0.001(3) -0.005(2) 0.012(2)
C30 0.036(3) 0.023(3) 0.109(6) 0.020(3) 0.002(4) 0.007(2)
C31 0.055(3) 0.024(2) 0.027(3) 0.0061(19) -0.003(2) 0.021(2)
C32 0.174(10) 0.047(4) 0.044(4) 0.018(3) 0.022(5) 0.067(5)
C33 0.039(3) 0.059(4) 0.045(4) 0.024(3) 0.002(3) -0.002(3)
C34 0.059(4) 0.054(4) 0.025(3) 0.002(2) 0.002(3) 0.031(3)
C35 0.023(2) 0.036(3) 0.046(3) -0.018(2) -0.009(2) 0.020(2)
C36 0.025(3) 0.033(3) 0.037(3) 0.002(2) -0.012(2) 0.005(2)
C37 0.034(3) 0.141(8) 0.029(3) -0.009(4) 0.007(3) 0.043(4)
C38 0.035(4) 0.060(5) 0.238(13) -0.072(7) -0.029(6) 0.035(4)
C39 0.059(4) 0.071(5) 0.048(4) 0.010(3) 0.008(3) 0.038(4)
C40 0.105(7) 0.035(4) 0.080(6) -0.002(4) -0.032(5) 0.024(4)
C41 0.027(4) 0.029(3) 0.044(5) 0.007(3) 0.012(3) 0.013(3)
C41B 0.027(4) 0.029(3) 0.044(5) 0.007(3) 0.012(3) 0.013(3)
C42 0.032(3) 0.050(4) 0.046(4) -0.003(3) 0.007(3) 0.018(3)
C43 0.124(9) 0.040(4) 0.257(15) 0.038(6) 0.148(10) 0.038(5)
C44 0.060(5) 0.069(5) 0.050(5) -0.005(4) 0.021(4) 0.006(4)
C45 0.073(6) 0.085(6) 0.069(6) -0.010(5) 0.020(5) 0.017(5)
N1 0.042(3) 0.053(3) 0.0149(19) -0.0085(18) -0.0091(18) 0.028(2)
N2 0.041(3) 0.040(2) 0.0164(19) -0.0039(16) -0.0018(18) 0.026(2)
N3 0.0205(17) 0.0143(15) 0.0184(17) -0.0029(13) -0.0008(14) 0.0116(13)
N4 0.0214(18) 0.0167(16) 0.0225(18) -0.0030(13) -0.0045(14) 0.0129(14)
N5 0.129(7) 0.070(5) 0.075(5) 0.035(4) 0.041(5) 0.047(5)
N6 0.096(7) 0.107(7) 0.073(6) 0.006(5) 0.020(5) 0.043(6)
O1 0.055(3) 0.047(3) 0.083(4) 0.000(2) 0.026(3) 0.025(2)
O2 0.058(3) 0.053(3) 0.036(2) 0.010(2) 0.008(2) 0.019(2)
O3 0.087(4) 0.030(2) 0.051(3) 0.0124(19) 0.007(3) 0.019(2)
O4 0.283(12) 0.324(13) 0.105(6) 0.114(7) 0.108(7) 0.285(12)
O5 0.112(5) 0.116(5) 0.071(4) 0.029(4) 0.018(4) 0.089(5)
O6 0.063(4) 0.117(5) 0.071(4) -0.041(4) 0.020(3) -0.010(4)
O7 0.065(3) 0.034(2) 0.131(5) 0.021(3) 0.055(3) 0.033(2)
O8 0.070(3) 0.041(2) 0.072(3) 0.029(2) 0.054(3) 0.033(2)
O9 0.052(4) 0.052(4) 0.035(3) 0.002(3) -0.002(3) 0.021(3)
O9B 0.052(4) 0.052(4) 0.035(3) 0.002(3) -0.002(3) 0.021(3)
F1 0.081(4) 0.165(6) 0.131(5) -0.017(4) 0.013(4) 0.087(4)
F2 0.068(3) 0.100(4) 0.045(3) 0.007(2) -0.010(2) 0.020(3)
F3 0.051(3) 0.080(3) 0.097(4) 0.041(3) 0.006(3) -0.006(2)
F4 0.049(3) 0.104(5) 0.245(9) 0.101(5) 0.012(4) 0.027(3)
F5 0.153(6) 0.068(3) 0.115(5) 0.040(3) -0.001(4) 0.048(4)
F6 0.317(13) 0.078(5) 0.111(6) -0.035(4) -0.094(7) 0.017(6)
F7 0.060(2) 0.0311(17) 0.102(3) 0.0191(19) 0.039(2) 0.0277(17)
F8 0.039(2) 0.051(2) 0.055(3) 0.009(2) 0.0159(18) 0.0101(19)
F9 0.039(2) 0.051(2) 0.055(3) 0.009(2) 0.0159(18) 0.0101(19)
F8B 0.039(2) 0.051(2) 0.055(3) 0.009(2) 0.0159(18) 0.0101(19)
F9B 0.039(2) 0.051(2) 0.055(3) 0.009(2) 0.0159(18) 0.0101(19)
P1 0.0397(7) 0.0555(8) 0.0128(5) -0.0107(5) -0.0074(5) 0.0355(7)
P2 0.0404(7) 0.0394(7) 0.0159(5) -0.0043(5) -0.0030(5) 0.0301(6)
P3 0.0213(5) 0.0160(4) 0.0135(5) -0.0026(4) -0.0021(4) 0.0109(4)
P4 0.0226(6) 0.0185(5) 0.0206(5) -0.0036(4) -0.0079(4) 0.0137(4)
S1 0.0497(8) 0.0248(6) 0.0330(7) 0.0048(5) 0.0084(6) 0.0143(6)
S2 0.0787(13) 0.1072(16) 0.0308(8) 0.0003(9) 0.0024(8) 0.0753(13)
S3 0.0281(10) 0.0240(8) 0.0316(10) 0.0052(7) 0.0119(7) 0.0138(8)
S3B 0.0281(10) 0.0240(8) 0.0316(10) 0.0052(7) 0.0119(7) 0.0138(8)
Au1 0.03911(15) 0.03708(14) 0.01255(11) -0.00621(9) -0.00832(10) 0.02676(12)
Au2 0.04315(12) 0.05750(13) 0.01496(8) -0.00813(8) -0.00686(8) 0.03778(11)
Au3 0.01617(10) 0.01327(9) 0.01330(10) -0.00173(7) -0.00179(8) 0.00926(8)
Au4 0.01974(8) 0.01648(7) 0.01569(7) -0.00199(5) -0.00217(6) 0.01103(6)

loop_
_atom_type_symbol
_atom_type_description
_atom_type_scat_dispersion_real
_atom_type_scat_dispersion_imag
_atom_type_scat_source
C C 0.0033 0.0016 'International Tables Vol C Tables 4.2.6.8 and 6.1.1.4'
H H 0.0000 0.0000 'International Tables Vol C Tables 4.2.6.8 and 6.1.1.4'
N N 0.0061 0.0033 'International Tables Vol C Tables 4.2.6.8 and 6.1.1.4'
O O 0.0106 0.0060 'International Tables Vol C Tables 4.2.6.8 and 6.1.1.4'
F F 0.0171 0.0103 'International Tables Vol C Tables 4.2.6.8 and 6.1.1.4'
P P 0.1023 0.0942 'International Tables Vol C Tables 4.2.6.8 and 6.1.1.4'
S S 0.1246 0.1234 'International Tables Vol C Tables 4.2.6.8 and 6.1.1.4'
Au Au -2.0133 8.8022 'International Tables Vol C Tables 4.2.6.8 and 6.1.1.4'

loop_
_geom_angle_atom_site_label_1
_geom_angle_atom_site_label_2
_geom_angle_atom_site_label_3
_geom_angle
_geom_angle_site_symmetry_1
_geom_angle_site_symmetry_3
N2 C1 N1 108.9(4) . .
N2 C1 Au1 127.8(3) . .
N1 C1 Au1 123.3(4) . .
C3 C2 N1 108.2(5) . .
C3 C2 H2 125.9 . .
N1 C2 H2 125.9 . .
C2 C3 N2 107.3(6) . .
C2 C3 H3 126.3 . .
N2 C3 H3 126.3 . .
C7 C4 C5 108.8(6) . .
C7 C4 C6 109.7(9) . .
C5 C4 C6 108.9(9) . .
C7 C4 P1 107.4(6) . .
C5 C4 P1 116.7(5) . .
C6 C4 P1 105.2(4) . .
C4 C5 H5A 109.5 . .
C4 C5 H5B 109.5 . .
H5A C5 H5B 109.5 . .
C4 C5 H5C 109.5 . .
H5A C5 H5C 109.5 . .
H5B C5 H5C 109.5 . .
C4 C6 H6A 109.5 . .
C4 C6 H6B 109.5 . .
H6A C6 H6B 109.5 . .
C4 C6 H6C 109.5 . .
H6A C6 H6C 109.5 . .
H6B C6 H6C 109.5 . .
C4 C7 H7A 109.5 . .
C4 C7 H7B 109.5 . .
H7A C7 H7B 109.5 . .
C4 C7 H7C 109.5 . .
H7A C7 H7C 109.5 . .
H7B C7 H7C 109.5 . .
C9 C8 C10 110.9(8) . .
C9 C8 C11 109.5(7) . .
C10 C8 C11 108.3(6) . .
C9 C8 P1 106.8(5) . .
C10 C8 P1 105.2(4) . .
C11 C8 P1 116.1(5) . .
C8 C9 H9A 109.5 . .
C8 C9 H9B 109.5 . .
H9A C9 H9B 109.5 . .
C8 C9 H9C 109.5 . .
H9A C9 H9C 109.5 . .
H9B C9 H9C 109.5 . .
C8 C10 H10A 109.5 . .
C8 C10 H10B 109.5 . .
H10A C10 H10B 109.5 . .
C8 C10 H10C 109.5 . .
H10A C10 H10C 109.5 . .
H10B C10 H10C 109.5 . .
C8 C11 H11A 109.5 . .
C8 C11 H11B 109.5 . .
H11A C11 H11B 109.5 . .
C8 C11 H11C 109.5 . .
H11A C11 H11C 109.5 . .
H11B C11 H11C 109.5 . .
C14 C12 C15 108.8(5) . .
C14 C12 C13 109.7(5) . .
C15 C12 C13 109.5(5) . .
C14 C12 P2 117.0(4) . .
C15 C12 P2 106.3(4) . .
C13 C12 P2 105.3(4) . .
C12 C13 H13A 109.5 . .
C12 C13 H13B 109.5 . .
H13A C13 H13B 109.5 . .
C12 C13 H13C 109.5 . .
H13A C13 H13C 109.5 . .
H13B C13 H13C 109.5 . .
C12 C14 H14A 109.5 . .
C12 C14 H14B 109.5 . .
H14A C14 H14B 109.5 . .
C12 C14 H14C 109.5 . .
H14A C14 H14C 109.5 . .
H14B C14 H14C 109.5 . .
C12 C15 H15A 109.5 . .
C12 C15 H15B 109.5 . .
H15A C15 H15B 109.5 . .
C12 C15 H15C 109.5 . .
H15A C15 H15C 109.5 . .
H15B C15 H15C 109.5 . .
C17 C16 C18 107.4(6) . .
C17 C16 C19 111.1(6) . .
C18 C16 C19 109.8(5) . .
C17 C16 P2 116.8(4) . .
C18 C16 P2 106.1(4) . .
C19 C16 P2 105.4(5) . .
C16 C17 H17A 109.5 . .
C16 C17 H17B 109.5 . .
H17A C17 H17B 109.5 . .
C16 C17 H17C 109.5 . .
H17A C17 H17C 109.5 . .
H17B C17 H17C 109.5 . .
C16 C18 H18A 109.5 . .
C16 C18 H18B 109.5 . .
H18A C18 H18B 109.5 . .
C16 C18 H18C 109.5 . .
H18A C18 H18C 109.5 . .
H18B C18 H18C 109.5 . .
C16 C19 H19A 109.5 . .
C16 C19 H19B 109.5 . .
H19A C19 H19B 109.5 . .
C16 C19 H19C 109.5 . .
H19A C19 H19C 109.5 . .
H19B C19 H19C 109.5 . .
N3 C20 N4 107.3(3) . .
N3 C20 Au3 126.2(3) . .
N4 C20 Au3 126.4(3) . .
C22 C21 N3 107.6(4) . .
C22 C21 H21 126.2 . .
N3 C21 H21 126.2 . .
C21 C22 N4 107.9(4) . .
C21 C22 H22 126.0 . .
N4 C22 H22 126.0 . .
C24 C23 C26 111.2(6) . .
C24 C23 C25 109.1(5) . .
C26 C23 C25 107.5(5) . .
C24 C23 P3 106.2(4) . .
C26 C23 P3 116.4(4) . .
C25 C23 P3 106.3(4) . .
C23 C24 H24A 109.5 . .
C23 C24 H24B 109.5 . .
H24A C24 H24B 109.5 . .
C23 C24 H24C 109.5 . .
H24A C24 H24C 109.5 . .
H24B C24 H24C 109.5 . .
C23 C25 H25A 109.5 . .
C23 C25 H25B 109.5 . .
H25A C25 H25B 109.5 . .
C23 C25 H25C 109.5 . .
H25A C25 H25C 109.5 . .
H25B C25 H25C 109.5 . .
C23 C26 H26A 109.5 . .
C23 C26 H26B 109.5 . .
H26A C26 H26B 109.5 . .
C23 C26 H26C 109.5 . .
H26A C26 H26C 109.5 . .
H26B C26 H26C 109.5 . .
C28 C27 C29 108.9(5) . .
C28 C27 C30 109.7(5) . .
C29 C27 C30 109.7(4) . .
C28 C27 P3 105.4(3) . .
C29 C27 P3 107.9(4) . .
C30 C27 P3 115.0(4) . .
C27 C28 H28A 109.5 . .
C27 C28 H28B 109.5 . .
H28A C28 H28B 109.5 . .
C27 C28 H28C 109.5 . .
H28A C28 H28C 109.5 . .
H28B C28 H28C 109.5 . .
C27 C29 H29A 109.5 . .
C27 C29 H29B 109.5 . .
H29A C29 H29B 109.5 . .
C27 C29 H29C 109.5 . .
H29A C29 H29C 109.5 . .
H29B C29 H29C 109.5 . .
C27 C30 H30A 109.5 . .
C27 C30 H30B 109.5 . .
H30A C30 H30B 109.5 . .
C27 C30 H30C 109.5 . .
H30A C30 H30C 109.5 . .
H30B C30 H30C 109.5 . .
C33 C31 C32 110.4(6) . .
C33 C31 C34 108.5(5) . .
C32 C31 C34 108.5(5) . .
C33 C31 P4 105.7(4) . .
C32 C31 P4 115.6(5) . .
C34 C31 P4 107.9(4) . .
C31 C32 H32A 109.5 . .
C31 C32 H32B 109.5 . .
H32A C32 H32B 109.5 . .
C31 C32 H32C 109.5 . .
H32A C32 H32C 109.5 . .
H32B C32 H32C 109.5 . .
C31 C33 H33A 109.5 . .
C31 C33 H33B 109.5 . .
H33A C33 H33B 109.5 . .
C31 C33 H33C 109.5 . .
H33A C33 H33C 109.5 . .
H33B C33 H33C 109.5 . .
C31 C34 H34A 109.5 . .
C31 C34 H34B 109.5 . .
H34A C34 H34B 109.5 . .
C31 C34 H34C 109.5 . .
H34A C34 H34C 109.5 . .
H34B C34 H34C 109.5 . .
C37 C35 C36 109.3(5) . .
C37 C35 C38 110.7(7) . .
C36 C35 C38 108.2(5) . .
C37 C35 P4 105.5(4) . .
C36 C35 P4 106.4(4) . .
C38 C35 P4 116.4(5) . .
C35 C36 H36A 109.5 . .
C35 C36 H36B 109.5 . .
H36A C36 H36B 109.5 . .
C35 C36 H36C 109.5 . .
H36A C36 H36C 109.5 . .
H36B C36 H36C 109.5 . .
C35 C37 H37A 109.5 . .
C35 C37 H37B 109.5 . .
H37A C37 H37B 109.5 . .
C35 C37 H37C 109.5 . .
H37A C37 H37C 109.5 . .
H37B C37 H37C 109.5 . .
C35 C38 H38A 109.5 . .
C35 C38 H38B 109.5 . .
H38A C38 H38B 109.5 . .
C35 C38 H38C 109.5 . .
H38A C38 H38C 109.5 . .
H38B C38 H38C 109.5 . .
F3 C39 F1 108.4(7) . .
F3 C39 F2 106.9(6) . .
F1 C39 F2 107.7(7) . .
F3 C39 S1 112.2(5) . .
F1 C39 S1 110.0(6) . .
F2 C39 S1 111.5(6) . .
F6 C40 F4 106.2(10) . .
F6 C40 F5 107.1(7) . .
F4 C40 F5 107.4(10) . .
F6 C40 S2 112.6(10) . .
F4 C40 S2 111.6(5) . .
F5 C40 S2 111.7(7) . .
F9 C41 F8 107.9(9) . .
F9 C41 F7 111.6(9) . .
F8 C41 F7 104.2(9) . .
F9 C41 S3 111.4(8) . .
F8 C41 S3 111.0(8) . .
F7 C41 S3 110.5(7) . .
F9B C41B F8B 108.1(10) . .
F9B C41B F7 110.4(8) . .
F8B C41B F7 108.3(8) . .
F9B C41B S3B 110.5(7) . .
F8B C41B S3B 110.5(7) . .
F7 C41B S3B 109.0(7) . .
N5 C42 C43 178.2(9) . .
C42 C43 H43A 109.5 . .
C42 C43 H43B 109.5 . .
H43A C43 H43B 109.5 . .
C42 C43 H43C 109.5 . .
H43A C43 H43C 109.5 . .
H43B C43 H43C 109.5 . .
N6 C44 C45 178.8(10) . .
C44 C45 H45A 109.5 . .
C44 C45 H45B 109.5 . .
H45A C45 H45B 109.5 . .
C44 C45 H45C 109.5 . .
H45A C45 H45C 109.5 . .
H45B C45 H45C 109.5 . .
C1 N1 C2 106.8(5) . .
C1 N1 P1 127.9(4) . .
C2 N1 P1 125.1(3) . .
C1 N2 C3 108.8(4) . .
C1 N2 P2 125.7(3) . 2_655
C3 N2 P2 125.5(4) . 2_655
C20 N3 C21 108.8(3) . .
C20 N3 P3 125.5(3) . .
C21 N3 P3 125.4(3) . .
C20 N4 C22 108.4(3) . .
C20 N4 P4 125.8(3) . .
C22 N4 P4 125.8(3) . .
C41 F7 C41B 45.1(6) . .
N1 P1 C4 103.2(3) . .
N1 P1 C8 104.3(3) . .
C4 P1 C8 118.3(3) . .
N1 P1 Au2 107.77(15) . .
C4 P1 Au2 111.6(2) . .
C8 P1 Au2 110.6(2) . .
N2 P2 C16 104.0(2) 2_655 .
N2 P2 C12 103.3(2) 2_655 .
C16 P2 C12 119.8(3) . .
N2 P2 Au2 107.53(17) 2_655 .
C16 P2 Au2 111.8(2) . .
C12 P2 Au2 109.34(19) . .
N3 P3 C27 103.7(2) . .
N3 P3 C23 105.9(2) . .
C27 P3 C23 116.8(2) . .
N3 P3 Au4 107.76(11) . .
C27 P3 Au4 111.12(16) . .
C23 P3 Au4 110.82(17) . .
N4 P4 C31 104.4(2) . .
N4 P4 C35 104.9(2) . .
C31 P4 C35 117.9(3) . .
N4 P4 Au4 107.46(12) . 2_666
C31 P4 Au4 110.51(18) . 2_666
C35 P4 Au4 110.87(17) . 2_666
O1 S1 O2 114.7(3) . .
O1 S1 O3 113.6(3) . .
O2 S1 O3 114.5(3) . .
O1 S1 C39 104.1(3) . .
O2 S1 C39 103.0(3) . .
O3 S1 C39 105.2(3) . .
O6 S2 O4 118.1(6) . .
O6 S2 O5 114.5(5) . .
O4 S2 O5 114.3(4) . .
O6 S2 C40 102.5(4) . .
O4 S2 C40 101.0(6) . .
O5 S2 C40 103.3(4) . .
O7 S3 O8 115.6(3) . .
O7 S3 O9 108.6(5) . .
O8 S3 O9 122.9(5) . .
O7 S3 C41 105.2(4) . .
O8 S3 C41 98.6(4) . .
O9 S3 C41 102.9(6) . .
O7 S3B O9B 110.4(5) . .
O7 S3B O8 111.8(3) . .
O9B S3B O8 122.7(5) . .
O7 S3B C41B 109.4(5) . .
O9B S3B C41B 101.8(5) . .
O8 S3B C41B 98.8(4) . .
C1 Au1 C1 180.00(19) . 2_655
C1 Au1 Au2 91.10(13) . .
C1 Au1 Au2 88.90(13) 2_655 .
C1 Au1 Au2 88.90(13) . 2_655
C1 Au1 Au2 91.10(13) 2_655 2_655
Au2 Au1 Au2 180.000(19) . 2_655
P1 Au2 P2 178.69(5) . .
P1 Au2 Au1 89.80(4) . .
P2 Au2 Au1 90.09(3) . .
C20 Au3 C20 180.000(2) 2_666 .
C20 Au3 Au4 90.14(10) 2_666 2_666
C20 Au3 Au4 89.86(10) . 2_666
C20 Au3 Au4 89.86(10) 2_666 .
C20 Au3 Au4 90.14(10) . .
Au4 Au3 Au4 180.0 2_666 .
P3 Au4 P4 179.59(4) . 2_666
P3 Au4 Au3 89.65(3) . .
P4 Au4 Au3 89.99(3) 2_666 .

loop_
_geom_bond_atom_site_label_1
_geom_bond_atom_site_label_2
_geom_bond_distance
_geom_bond_site_symmetry_2
C1 N2 1.307(7) .
C1 N1 1.369(5) .
C1 Au1 2.068(5) .
C2 C3 1.322(8) .
C2 N1 1.399(8) .
C2 H2 0.9500 .
C3 N2 1.408(7) .
C3 H3 0.9500 .
C4 C7 1.491(11) .
C4 C5 1.503(10) .
C4 C6 1.544(11) .
C4 P1 1.861(6) .
C5 H5A 0.9800 .
C5 H5B 0.9800 .
C5 H5C 0.9800 .
C6 H6A 0.9800 .
C6 H6B 0.9800 .
C6 H6C 0.9800 .
C7 H7A 0.9800 .
C7 H7B 0.9800 .
C7 H7C 0.9800 .
C8 C9 1.510(10) .
C8 C10 1.522(8) .
C8 C11 1.534(9) .
C8 P1 1.863(6) .
C9 H9A 0.9800 .
C9 H9B 0.9800 .
C9 H9C 0.9800 .
C10 H10A 0.9800 .
C10 H10B 0.9800 .
C10 H10C 0.9800 .
C11 H11A 0.9800 .
C11 H11B 0.9800 .
C11 H11C 0.9800 .
C12 C14 1.525(8) .
C12 C15 1.540(7) .
C12 C13 1.544(9) .
C12 P2 1.852(5) .
C13 H13A 0.9800 .
C13 H13B 0.9800 .
C13 H13C 0.9800 .
C14 H14A 0.9800 .
C14 H14B 0.9800 .
C14 H14C 0.9800 .
C15 H15A 0.9800 .
C15 H15B 0.9800 .
C15 H15C 0.9800 .
C16 C17 1.525(10) .
C16 C18 1.536(8) .
C16 C19 1.537(9) .
C16 P2 1.849(6) .
C17 H17A 0.9800 .
C17 H17B 0.9800 .
C17 H17C 0.9800 .
C18 H18A 0.9800 .
C18 H18B 0.9800 .
C18 H18C 0.9800 .
C19 H19A 0.9800 .
C19 H19B 0.9800 .
C19 H19C 0.9800 .
C20 N3 1.353(5) .
C20 N4 1.356(5) .
C20 Au3 2.045(4) .
C21 C22 1.328(6) .
C21 N3 1.398(5) .
C21 H21 0.9500 .
C22 N4 1.401(5) .
C22 H22 0.9500 .
C23 C24 1.512(9) .
C23 C26 1.530(8) .
C23 C25 1.541(8) .
C23 P3 1.857(5) .
C24 H24A 0.9800 .
C24 H24B 0.9800 .
C24 H24C 0.9800 .
C25 H25A 0.9800 .
C25 H25B 0.9800 .
C25 H25C 0.9800 .
C26 H26A 0.9800 .
C26 H26B 0.9800 .
C26 H26C 0.9800 .
C27 C28 1.526(8) .
C27 C29 1.530(7) .
C27 C30 1.535(7) .
C27 P3 1.854(5) .
C28 H28A 0.9800 .
C28 H28B 0.9800 .
C28 H28C 0.9800 .
C29 H29A 0.9800 .
C29 H29B 0.9800 .
C29 H29C 0.9800 .
C30 H30A 0.9800 .
C30 H30B 0.9800 .
C30 H30C 0.9800 .
C31 C33 1.526(9) .
C31 C32 1.533(8) .
C31 C34 1.533(7) .
C31 P4 1.850(6) .
C32 H32A 0.9800 .
C32 H32B 0.9800 .
C32 H32C 0.9800 .
C33 H33A 0.9800 .
C33 H33B 0.9800 .
C33 H33C 0.9800 .
C34 H34A 0.9800 .
C34 H34B 0.9800 .
C34 H34C 0.9800 .
C35 C37 1.512(10) .
C35 C36 1.529(7) .
C35 C38 1.532(8) .
C35 P4 1.859(5) .
C36 H36A 0.9800 .
C36 H36B 0.9800 .
C36 H36C 0.9800 .
C37 H37A 0.9800 .
C37 H37B 0.9800 .
C37 H37C 0.9800 .
C38 H38A 0.9800 .
C38 H38B 0.9800 .
C38 H38C 0.9800 .
C39 F3 1.300(9) .
C39 F1 1.309(9) .
C39 F2 1.332(8) .
C39 S1 1.812(8) .
C40 F6 1.287(10) .
C40 F4 1.303(12) .
C40 F5 1.318(10) .
C40 S2 1.809(11) .
C41 F9 1.318(13) .
C41 F8 1.331(13) .
C41 F7 1.340(11) .
C41 S3 1.835(11) .
C41B F9B 1.344(13) .
C41B F8B 1.355(13) .
C41B F7 1.365(11) .
C41B S3B 1.810(11) .
C42 N5 1.110(9) .
C42 C43 1.416(10) .
C43 H43A 0.9800 .
C43 H43B 0.9800 .
C43 H43C 0.9800 .
C44 N6 1.130(12) .
C44 C45 1.459(14) .
C45 H45A 0.9800 .
C45 H45B 0.9800 .
C45 H45C 0.9800 .
N1 P1 1.743(5) .
N2 P2 1.757(4) 2_655
N3 P3 1.754(4) .
N4 P4 1.753(4) .
O1 S1 1.426(5) .
O2 S1 1.427(5) .
O3 S1 1.431(4) .
O4 S2 1.414(6) .
O5 S2 1.429(6) .
O6 S2 1.402(6) .
O7 S3B 1.347(5) .
O7 S3 1.395(5) .
O8 S3 1.428(5) .
O8 S3B 1.535(5) .
O9 S3 1.436(9) .
O9B S3B 1.453(9) .
P1 Au2 2.3141(15) .
P2 N2 1.757(4) 2_655
P2 Au2 2.3168(14) .
P3 Au4 2.3168(10) .
P4 Au4 2.3183(11) 2_666
Au1 C1 2.068(5) 2_655
Au1 Au2 2.7584(2) .
Au1 Au2 2.7584(2) 2_655
Au3 C20 2.045(4) 2_666
Au3 Au4 2.76278(19) 2_666
Au3 Au4 2.76278(19) .
Au4 P4 2.3183(11) 2_666

loop_
_geom_torsion_atom_site_label_1
_geom_torsion_atom_site_label_2
_geom_torsion_atom_site_label_3
_geom_torsion_atom_site_label_4
_geom_torsion
_geom_torsion_site_symmetry_1
_geom_torsion_site_symmetry_4
N1 C2 C3 N2 -0.8(7) . .
N3 C21 C22 N4 -0.1(6) . .
N2 C1 N1 C2 1.1(6) . .
Au1 C1 N1 C2 -179.7(4) . .
N2 C1 N1 P1 178.1(4) . .
Au1 C1 N1 P1 -2.6(6) . .
C3 C2 N1 C1 -0.1(7) . .
C3 C2 N1 P1 -177.3(4) . .
N1 C1 N2 C3 -1.6(6) . .
Au1 C1 N2 C3 179.2(4) . .
N1 C1 N2 P2 179.4(3) . 2_655
Au1 C1 N2 P2 0.2(6) . 2_655
C2 C3 N2 C1 1.5(7) . .
C2 C3 N2 P2 -179.5(4) . 2_655
N4 C20 N3 C21 -0.2(5) . .
Au3 C20 N3 C21 175.8(3) . .
N4 C20 N3 P3 174.2(3) . .
Au3 C20 N3 P3 -9.8(5) . .
C22 C21 N3 C20 0.2(5) . .
C22 C21 N3 P3 -174.2(4) . .
N3 C20 N4 C22 0.1(5) . .
Au3 C20 N4 C22 -175.9(3) . .
N3 C20 N4 P4 -176.9(3) . .
Au3 C20 N4 P4 7.1(6) . .
C21 C22 N4 C20 0.0(6) . .
C21 C22 N4 P4 177.0(4) . .
F9 C41 F7 C41B -169.6(14) . .
F8 C41 F7 C41B 74.2(10) . .
S3 C41 F7 C41B -45.0(8) . .
F9B C41B F7 C41 159.6(14) . .
F8B C41B F7 C41 -82.3(11) . .
S3B C41B F7 C41 38.0(8) . .
C1 N1 P1 C4 -115.0(5) . .
C2 N1 P1 C4 61.6(5) . .
C1 N1 P1 C8 120.8(5) . .
C2 N1 P1 C8 -62.6(6) . .
C1 N1 P1 Au2 3.3(5) . .
C2 N1 P1 Au2 179.8(5) . .
C7 C4 P1 N1 167.7(6) . .
C5 C4 P1 N1 -69.9(6) . .
C6 C4 P1 N1 50.9(8) . .
C7 C4 P1 C8 -77.8(7) . .
C5 C4 P1 C8 44.6(7) . .
C6 C4 P1 C8 165.4(8) . .
C7 C4 P1 Au2 52.3(6) . .
C5 C4 P1 Au2 174.7(5) . .
C6 C4 P1 Au2 -64.6(8) . .
C9 C8 P1 N1 -176.6(6) . .
C10 C8 P1 N1 -58.7(5) . .
C11 C8 P1 N1 61.0(6) . .
C9 C8 P1 C4 69.5(7) . .
C10 C8 P1 C4 -172.5(5) . .
C11 C8 P1 C4 -52.9(7) . .
C9 C8 P1 Au2 -61.0(6) . .
C10 C8 P1 Au2 56.9(5) . .
C11 C8 P1 Au2 176.6(5) . .
C17 C16 P2 N2 -75.3(5) . 2_655
C18 C16 P2 N2 165.1(4) . 2_655
C19 C16 P2 N2 48.7(5) . 2_655
C17 C16 P2 C12 39.2(6) . .
C18 C16 P2 C12 -80.4(5) . .
C19 C16 P2 C12 163.2(4) . .
C17 C16 P2 Au2 169.0(4) . .
C18 C16 P2 Au2 49.4(5) . .
C19 C16 P2 Au2 -67.0(4) . .
C14 C12 P2 N2 66.5(5) . 2_655
C15 C12 P2 N2 -171.8(4) . 2_655
C13 C12 P2 N2 -55.6(4) . 2_655
C14 C12 P2 C16 -48.4(5) . .
C15 C12 P2 C16 73.4(5) . .
C13 C12 P2 C16 -170.5(4) . .
C14 C12 P2 Au2 -179.3(4) . .
C15 C12 P2 Au2 -57.5(4) . .
C13 C12 P2 Au2 58.6(4) . .
C20 N3 P3 C27 -107.2(4) . .
C21 N3 P3 C27 66.2(4) . .
C20 N3 P3 C23 129.3(4) . .
C21 N3 P3 C23 -57.2(4) . .
C20 N3 P3 Au4 10.7(4) . .
C21 N3 P3 Au4 -175.9(3) . .
C28 C27 P3 N3 63.5(4) . .
C29 C27 P3 N3 179.8(3) . .
C30 C27 P3 N3 -57.4(5) . .
C28 C27 P3 C23 179.5(4) . .
C29 C27 P3 C23 -64.2(4) . .
C30 C27 P3 C23 58.6(5) . .
C28 C27 P3 Au4 -52.0(4) . .
C29 C27 P3 Au4 64.3(4) . .
C30 C27 P3 Au4 -173.0(4) . .
C24 C23 P3 N3 -52.4(4) . .
C26 C23 P3 N3 71.9(6) . .
C25 C23 P3 N3 -168.4(4) . .
C24 C23 P3 C27 -167.3(4) . .
C26 C23 P3 C27 -42.9(6) . .
C25 C23 P3 C27 76.7(4) . .
C24 C23 P3 Au4 64.2(4) . .
C26 C23 P3 Au4 -171.5(5) . .
C25 C23 P3 Au4 -51.9(4) . .
C20 N4 P4 C31 108.8(4) . .
C22 N4 P4 C31 -67.7(5) . .
C20 N4 P4 C35 -126.6(4) . .
C22 N4 P4 C35 56.9(5) . .
C20 N4 P4 Au4 -8.6(4) . 2_666
C22 N4 P4 Au4 174.9(4) . 2_666
C33 C31 P4 N4 -56.7(4) . .
C32 C31 P4 N4 65.7(6) . .
C34 C31 P4 N4 -172.6(4) . .
C33 C31 P4 C35 -172.5(4) . .
C32 C31 P4 C35 -50.1(6) . .
C34 C31 P4 C35 71.6(4) . .
C33 C31 P4 Au4 58.5(4) . 2_666
C32 C31 P4 Au4 -179.0(5) . 2_666
C34 C31 P4 Au4 -57.3(4) . 2_666
C37 C35 P4 N4 61.7(4) . .
C36 C35 P4 N4 177.8(4) . .
C38 C35 P4 N4 -61.6(7) . .
C37 C35 P4 C31 177.3(4) . .
C36 C35 P4 C31 -66.6(4) . .
C38 C35 P4 C31 54.0(7) . .
C37 C35 P4 Au4 -54.0(4) . 2_666
C36 C35 P4 Au4 62.1(4) . 2_666
C38 C35 P4 Au4 -177.3(6) . 2_666
F3 C39 S1 O1 -60.2(6) . .
F1 C39 S1 O1 179.0(6) . .
F2 C39 S1 O1 59.5(6) . .
F3 C39 S1 O2 59.8(6) . .
F1 C39 S1 O2 -61.0(6) . .
F2 C39 S1 O2 179.6(5) . .
F3 C39 S1 O3 180.0(6) . .
F1 C39 S1 O3 59.2(7) . .
F2 C39 S1 O3 -60.2(6) . .
F6 C40 S2 O6 -172.7(8) . .
F4 C40 S2 O6 -53.3(8) . .
F5 C40 S2 O6 66.8(8) . .
F6 C40 S2 O4 65.1(8) . .
F4 C40 S2 O4 -175.6(7) . .
F5 C40 S2 O4 -55.4(8) . .
F6 C40 S2 O5 -53.4(8) . .
F4 C40 S2 O5 65.9(8) . .
F5 C40 S2 O5 -173.9(7) . .
S3B O7 S3 O8 -66.1(4) . .
S3B O7 S3 O9 151.0(5) . .
S3B O7 S3 C41 41.5(5) . .
S3B O8 S3 O7 59.8(4) . .
S3B O8 S3 O9 -163.2(6) . .
S3B O8 S3 C41 -51.7(4) . .
F9 C41 S3 O7 -66.3(8) . .
F8 C41 S3 O7 54.0(9) . .
F7 C41 S3 O7 169.1(7) . .
F9 C41 S3 O8 53.4(8) . .
F8 C41 S3 O8 173.7(8) . .
F7 C41 S3 O8 -71.3(8) . .
F9 C41 S3 O9 -179.9(8) . .
F8 C41 S3 O9 -59.6(9) . .
F7 C41 S3 O9 55.4(9) . .
S3 O7 S3B O9B -163.9(5) . .
S3 O7 S3B O8 55.7(3) . .
S3 O7 S3B C41B -52.7(4) . .
S3 O8 S3B O7 -60.4(4) . .
S3 O8 S3B O9B 164.8(6) . .
S3 O8 S3B C41B 54.6(4) . .
F9B C41B S3B O7 64.8(8) . .
F8B C41B S3B O7 -54.7(8) . .
F7 C41B S3B O7 -173.6(6) . .
F9B C41B S3B O9B -178.4(8) . .
F8B C41B S3B O9B 62.1(9) . .
F7 C41B S3B O9B -56.8(8) . .
F9B C41B S3B O8 -52.1(8) . .
F8B C41B S3B O8 -171.7(7) . .
F7 C41B S3B O8 69.4(7) . .
N2 C1 Au1 Au2 179.6(4) . .
N1 C1 Au1 Au2 0.5(4) . .
N2 C1 Au1 Au2 -0.4(4) . 2_655
N1 C1 Au1 Au2 -179.5(4) . 2_655
N1 P1 Au2 Au1 -1.96(17) . .
C4 P1 Au2 Au1 110.7(3) . .
C8 P1 Au2 Au1 -115.38(19) . .
N2 P2 Au2 Au1 0.36(15) 2_655 .
C16 P2 Au2 Au1 113.9(2) . .
C12 P2 Au2 Au1 -111.1(2) . .
C1 Au1 Au2 P1 0.95(12) . .
C1 Au1 Au2 P1 -179.05(12) 2_655 .
C1 Au1 Au2 P2 179.65(12) . .
C1 Au1 Au2 P2 -0.35(12) 2_655 .
N3 C20 Au3 Au4 -176.8(4) . 2_666
N4 C20 Au3 Au4 -1.6(4) . 2_666
N3 C20 Au3 Au4 3.2(4) . .
N4 C20 Au3 Au4 178.4(4) . .
N3 P3 Au4 Au3 -5.95(14) . .
C27 P3 Au4 Au3 107.07(17) . .
C23 P3 Au4 Au3 -121.3(2) . .
C20 Au3 Au4 P3 -177.73(12) 2_666 .
C20 Au3 Au4 P3 2.27(12) . .
C20 Au3 Au4 P4 2.47(12) 2_666 2_666
C20 Au3 Au4 P4 -177.53(12) . 2_666
